data_4308078
loop_
_publ_author_name
'Luis Palacios'
'\'Angeles G. De La Torre'
'Sebasti\'an Bruque'
'Jose L. Garc\'ia-Mu\~noz'
'Santiago Garc\'ia-Granda'
'Denis Sheptyakov'
'Miguel A. G. Aranda'

_publ_section_title
;
Crystal Structures and in-Situ Formation Study of Mayenite Electrides
;
_journal_name_full 'Inorganic Chemistry'
_journal_page_first 4167
_journal_page_last 4176
_journal_paper_doi 10.1021/ic0700497
_journal_volume 46
_journal_year 2007
_chemical_formula_sum 'Al14 Ca12 O33'
_chemical_formula_weight 1386.72
_chemical_name_common Mayenite
_chemical_name_systematic
;
 ?
;
_space_group_IT_number 220
_symmetry_cell_setting cubic
_symmetry_space_group_name_Hall 'I -4bd 2c 3'
_symmetry_space_group_name_H-M 'I -4 3 d'
_atom_sites_solution_primary direct
_atom_sites_solution_secondary difmap
_audit_creation_method SHELXL-97
_cell_angle_alpha 90.00
_cell_angle_beta 90.00
_cell_angle_gamma 90.00
_cell_formula_units_Z 2
_cell_length_a 11.9824(5)
_cell_length_b 11.9824(5)
_cell_length_c 11.9824(5)
_cell_measurement_reflns_used 25
_cell_measurement_temperature 293(2)
_cell_measurement_theta_max 30
_cell_measurement_theta_min 25
_cell_volume 1720.41(12)
_computing_cell_refinement 'CRYSDA (Beurskens et al., 1992)'
_computing_data_collection 'CAD-4 EXPRESS (Enraf-Nonius, 1994)'
_computing_data_reduction 'REFLEX (Garc\'ia-Granda et al., 1999)'
_computing_molecular_graphics 'PLATON (Spek, 1982)'
_computing_publication_material SHELXL97
_computing_structure_refinement 'SHELXL97 (Sheldrick, 1997b)'
_computing_structure_solution 'DIRDIF (Beurskens et al., 1992)'
_diffrn_ambient_temperature 293(2)
_diffrn_measured_fraction_theta_full 1.000
_diffrn_measured_fraction_theta_max 1.000
_diffrn_measurement_device_type 'Nonius CAD-4 diffractometer'
_diffrn_measurement_method '\w-2\q scan technique'
_diffrn_radiation_monochromator graphite
_diffrn_radiation_source 'fine-focus sealed tube'
_diffrn_radiation_type MoK\a
_diffrn_radiation_wavelength 0.71073
_diffrn_reflns_av_R_equivalents 0.090
_diffrn_reflns_av_sigmaI/netI 0.051
_diffrn_reflns_limit_h_max 19
_diffrn_reflns_limit_h_min -19
_diffrn_reflns_limit_k_max 19
_diffrn_reflns_limit_k_min -19
_diffrn_reflns_limit_l_max 19
_diffrn_reflns_limit_l_min -19
_diffrn_reflns_number 3868
_diffrn_reflns_theta_full 34.89
_diffrn_reflns_theta_max 34.89
_diffrn_reflns_theta_min 4.17
_diffrn_standards_decay_% 4.57
_diffrn_standards_interval_count 200
_diffrn_standards_interval_time 3600
_diffrn_standards_number 3
_exptl_absorpt_coefficient_mu 2.297
_exptl_absorpt_correction_type none
_exptl_crystal_colour colorless
_exptl_crystal_density_diffrn 2.677
_exptl_crystal_density_method 'not measured'
_exptl_crystal_description prism
_exptl_crystal_F_000 1372
_exptl_crystal_size_max 0.15
_exptl_crystal_size_mid 0.10
_exptl_crystal_size_min 0.07
_refine_diff_density_max 2.138
_refine_diff_density_min -1.038
_refine_diff_density_rms 0.179
_refine_ls_abs_structure_details 'Flack H D (1983), Acta Cryst. A39, 876-881'
_refine_ls_abs_structure_Flack 0.01(9)
_refine_ls_extinction_method none
_refine_ls_goodness_of_fit_ref 1.019
_refine_ls_matrix_type full
_refine_ls_number_parameters 30
_refine_ls_number_reflns 629
_refine_ls_number_restraints 0
_refine_ls_restrained_S_all 1.019
_refine_ls_R_factor_all 0.0423
_refine_ls_R_factor_gt 0.0420
_refine_ls_shift/su_max 0.000
_refine_ls_shift/su_mean 0.000
_refine_ls_structure_factor_coef Fsqd
_refine_ls_weighting_details 'calc w=1/[\s^2^(Fo^2^)+(0.0532P)^2^+2.3065P] where P=(Fo^2^+2Fc^2^)/3'
_refine_ls_weighting_scheme calc
_refine_ls_wR_factor_gt 0.1175
_refine_ls_wR_factor_ref 0.1180
_reflns_number_gt 624
_reflns_number_total 629
_reflns_threshold_expression >2sigma(I)
_cod_data_source_file ic0700497-file001_5.cif
_cod_data_source_block C12A7_osc_RT
_cod_depositor_comments
;
The following automatic conversions were performed:
'_symmetry_cell_setting' value 'Cubic' changed to 'cubic' according to
'/home/saulius/struct/CIF-dictionaries/cif_core.dic' dictionary named
'cif_core.dic' version 2.4.1 from 2010-06-29.

Automatic conversion script
Id: cif_fix_enum 1527 2010-12-29 10:47:43Z saulius 
;
_cod_database_code 4308078

loop_
_symmetry_equiv_pos_as_xyz
'x, y, z'
'x, -y, -z+1/2'
'-x, -y+1/2, z'
'-x, y+1/2, -z+1/2'
'y+1/4, -x+3/4, -z+1/4'
'-y+1/4, -x+3/4, z+3/4'
'-y+3/4, x+3/4, -z+1/4'
'y+3/4, x+3/4, z+3/4'
'y, z, x'
'-y, -z+1/2, x'
'y, -z, -x+1/2'
'-y, z+1/2, -x+1/2'
'z+1/4, -y+3/4, -x+1/4'
'z+1/4, y+1/4, x+1/4'
'-z+3/4, y+3/4, -x+1/4'
'-z+3/4, -y+1/4, x+1/4'
'z, x, y'
'-z+1/2, x, -y'
'-z, -x+1/2, y'
'z+1/2, -x+1/2, -y'
'x+3/4, z+3/4, y+3/4'
'x+3/4, -z+1/4, -y+3/4'
'-x+3/4, z+3/4, -y+1/4'
'-x+1/4, -z+3/4, y+3/4'
'x+1/2, y+1/2, z+1/2'
'x+1/2, -y+1/2, -z+1'
'-x+1/2, -y+1, z+1/2'
'-x+1/2, y+1, -z+1'
'y+3/4, -x+5/4, -z+3/4'
'-y+3/4, -x+5/4, z+5/4'
'-y+5/4, x+5/4, -z+3/4'
'y+5/4, x+5/4, z+5/4'
'y+1/2, z+1/2, x+1/2'
'-y+1/2, -z+1, x+1/2'
'y+1/2, -z+1/2, -x+1'
'-y+1/2, z+1, -x+1'
'z+3/4, -y+5/4, -x+3/4'
'z+3/4, y+3/4, x+3/4'
'-z+5/4, y+5/4, -x+3/4'
'-z+5/4, -y+3/4, x+3/4'
'z+1/2, x+1/2, y+1/2'
'-z+1, x+1/2, -y+1/2'
'-z+1/2, -x+1, y+1/2'
'z+1, -x+1, -y+1/2'
'x+5/4, z+5/4, y+5/4'
'x+5/4, -z+3/4, -y+5/4'
'-x+5/4, z+5/4, -y+3/4'
'-x+3/4, -z+5/4, y+5/4'

loop_
_atom_site_label
_atom_site_type_symbol
_atom_site_fract_x
_atom_site_fract_y
_atom_site_fract_z
_atom_site_U_iso_or_equiv
_atom_site_adp_type
_atom_site_occupancy
_atom_site_symmetry_multiplicity
_atom_site_calc_flag
_atom_site_refinement_flags
_atom_site_disorder_assembly
_atom_site_disorder_group
Ca1 Ca 0.10955(13) 1.0000 0.2500 0.0105(3) Uani 0.810(8) 2 d SP . .
Al1 Al -0.01876(6) 0.98124(6) -0.01876(6) 0.0073(2) Uani 1 3 d S . .
Al2 Al 0.0000 1.2500 0.3750 0.0063(3) Uani 1 4 d S . .
O2 O 0.06428(15) 1.06428(15) 0.06428(15) 0.0127(5) Uani 1 3 d S . .
O1 O 0.09962(16) 1.19252(15) 0.28617(15) 0.0127(3) Uani 1 1 d . . .
Ca2 Ca 0.0689(6) 1.0000 0.2500 0.0097(10) Uiso 0.190(8) 2 d SP . .
O3 O 0.214(6) 0.907(7) 1.050(7) 0.030 Uiso 0.037(10) 1 d P . .

loop_
_atom_site_aniso_label
_atom_site_aniso_U_11
_atom_site_aniso_U_22
_atom_site_aniso_U_33
_atom_site_aniso_U_23
_atom_site_aniso_U_13
_atom_site_aniso_U_12
Ca1 0.0138(7) 0.0076(3) 0.0101(3) 0.0009(2) 0.000 0.000
Al1 0.0073(2) 0.0073(2) 0.0073(2) -0.00020(19) -0.00020(19) -0.00020(19)
Al2 0.0065(3) 0.0065(3) 0.0059(4) 0.000 0.000 0.000
O2 0.0127(5) 0.0127(5) 0.0127(5) -0.0023(5) -0.0023(5) -0.0023(5)
O1 0.0139(7) 0.0104(6) 0.0137(7) -0.0042(4) 0.0073(5) -0.0024(5)

loop_
_atom_type_symbol
_atom_type_description
_atom_type_scat_dispersion_real
_atom_type_scat_dispersion_imag
_atom_type_scat_source
O O 0.0106 0.0060 'International Tables Vol C Tables 4.2.6.8 and 6.1.1.4'
Al Al 0.0645 0.0514 'International Tables Vol C Tables 4.2.6.8 and 6.1.1.4'
Ca Ca 0.2262 0.3064 'International Tables Vol C Tables 4.2.6.8 and 6.1.1.4'

loop_
_geom_angle_atom_site_label_1
_geom_angle_atom_site_label_2
_geom_angle_atom_site_label_3
_geom_angle
_geom_angle_site_symmetry_1
_geom_angle_site_symmetry_3
_geom_angle_publ_flag
O1 Ca1 O1 174.19(12) . 2_575 ?
O1 Ca1 O2 97.57(7) . 2_575 ?
O1 Ca1 O2 81.12(7) 2_575 2_575 ?
O1 Ca1 O2 81.12(7) . . ?
O1 Ca1 O2 97.57(7) 2_575 . ?
O2 Ca1 O2 154.06(10) 2_575 . ?
O1 Ca1 O1 117.13(6) . 44_456 ?
O1 Ca1 O1 68.21(9) 2_575 44_456 ?
O2 Ca1 O1 77.66(7) 2_575 44_456 ?
O2 Ca1 O1 126.15(6) . 44_456 ?
O1 Ca1 O1 68.21(9) . 17_564 ?
O1 Ca1 O1 117.13(6) 2_575 17_564 ?
O2 Ca1 O1 126.15(6) 2_575 17_564 ?
O2 Ca1 O1 77.66(7) . 17_564 ?
O1 Ca1 O1 66.14(9) 44_456 17_564 ?
O1 Ca1 O3 98.6(19) . 11_475 ?
O1 Ca1 O3 75.7(19) 2_575 11_475 ?
O2 Ca1 O3 63.4(17) 2_575 11_475 ?
O2 Ca1 O3 91.0(18) . 11_475 ?
O1 Ca1 O3 130.1(18) 44_456 11_475 ?
O1 Ca1 O3 163.6(18) 17_564 11_475 ?
O1 Ca1 O3 75.7(19) . 9_455 ?
O1 Ca1 O3 98.6(19) 2_575 9_455 ?
O2 Ca1 O3 91.0(18) 2_575 9_455 ?
O2 Ca1 O3 63.4(17) . 9_455 ?
O1 Ca1 O3 163.6(18) 44_456 9_455 ?
O1 Ca1 O3 130.1(18) 17_564 9_455 ?
O3 Ca1 O3 34(4) 11_475 9_455 ?
O1 Ca1 O3 59.9(16) . 2_576 ?
O1 Ca1 O3 123.0(16) 2_575 2_576 ?
O2 Ca1 O3 57.4(17) 2_575 2_576 ?
O2 Ca1 O3 137.0(17) . 2_576 ?
O1 Ca1 O3 66.3(15) 44_456 2_576 ?
O1 Ca1 O3 71.8(17) 17_564 2_576 ?
O3 Ca1 O3 111(3) 11_475 2_576 ?
O3 Ca1 O3 117.4(11) 9_455 2_576 ?
O1 Ca1 O3 123.0(16) . 1_554 ?
O1 Ca1 O3 59.9(16) 2_575 1_554 ?
O2 Ca1 O3 137.0(17) 2_575 1_554 ?
O2 Ca1 O3 57.4(17) . 1_554 ?
O1 Ca1 O3 71.8(17) 44_456 1_554 ?
O1 Ca1 O3 66.3(15) 17_564 1_554 ?
O3 Ca1 O3 117.4(11) 11_475 1_554 ?
O3 Ca1 O3 111(3) 9_455 1_554 ?
O3 Ca1 O3 129(3) 2_576 1_554 ?
O1 Ca1 Al1 33.94(5) . 32_354 ?
O1 Ca1 Al1 151.25(7) 2_575 32_354 ?
O2 Ca1 Al1 116.84(4) 2_575 32_354 ?
O2 Ca1 Al1 75.94(6) . 32_354 ?
O1 Ca1 Al1 92.72(6) 44_456 32_354 ?
O1 Ca1 Al1 34.31(4) 17_564 32_354 ?
O3 Ca1 Al1 131.6(19) 11_475 32_354 ?
O3 Ca1 Al1 103.0(19) 9_455 32_354 ?
O3 Ca1 Al1 61.7(17) 2_576 32_354 ?
O3 Ca1 Al1 94.5(15) 1_554 32_354 ?
O1 Ca1 Al1 151.25(7) . 5_455 ?
O1 Ca1 Al1 33.94(5) 2_575 5_455 ?
O2 Ca1 Al1 75.94(6) 2_575 5_455 ?
O2 Ca1 Al1 116.84(4) . 5_455 ?
O1 Ca1 Al1 34.31(4) 44_456 5_455 ?
O1 Ca1 Al1 92.72(6) 17_564 5_455 ?
O3 Ca1 Al1 103.0(19) 11_475 5_455 ?
O3 Ca1 Al1 131.6(19) 9_455 5_455 ?
O3 Ca1 Al1 94.5(15) 2_576 5_455 ?
O3 Ca1 Al1 61.7(17) 1_554 5_455 ?
Al1 Ca1 Al1 124.64(5) 32_354 5_455 ?
O2 Al1 O1 116.80(6) . 8_354 ?
O2 Al1 O1 116.80(6) . 38_444 ?
O1 Al1 O1 101.25(8) 8_354 38_444 ?
O2 Al1 O1 116.80(6) . 21_453 ?
O1 Al1 O1 101.25(8) 8_354 21_453 ?
O1 Al1 O1 101.25(8) 38_444 21_453 ?
O2 Al1 Ca1 137.431(18) . 7 ?
O1 Al1 Ca1 47.81(7) 8_354 7 ?
O1 Al1 Ca1 105.67(7) 38_444 7 ?
O1 Al1 Ca1 53.51(7) 21_453 7 ?
O2 Al1 Ca1 137.430(18) . 38_444 ?
O1 Al1 Ca1 53.51(7) 8_354 38_444 ?
O1 Al1 Ca1 47.81(7) 38_444 38_444 ?
O1 Al1 Ca1 105.67(7) 21_453 38_444 ?
Ca1 Al1 Ca1 71.73(3) 7 38_444 ?
O2 Al1 Ca1 137.431(18) . 21_453 ?
O1 Al1 Ca1 105.67(7) 8_354 21_453 ?
O1 Al1 Ca1 53.51(7) 38_444 21_453 ?
O1 Al1 Ca1 47.81(7) 21_453 21_453 ?
Ca1 Al1 Ca1 71.73(3) 7 21_453 ?
Ca1 Al1 Ca1 71.73(3) 38_444 21_453 ?
O2 Al1 Ca2 139.84(3) . 7 ?
O1 Al1 Ca2 41.48(11) 8_354 7 ?
O1 Al1 Ca2 102.26(9) 38_444 7 ?
O1 Al1 Ca2 60.20(11) 21_453 7 ?
Ca1 Al1 Ca2 7.30(8) 7 7 ?
Ca1 Al1 Ca2 65.37(8) 38_444 7 ?
Ca1 Al1 Ca2 73.75(3) 21_453 7 ?
O2 Al1 Ca2 139.84(3) . 38_444 ?
O1 Al1 Ca2 60.20(11) 8_354 38_444 ?
O1 Al1 Ca2 41.48(11) 38_444 38_444 ?
O1 Al1 Ca2 102.26(9) 21_453 38_444 ?
Ca1 Al1 Ca2 73.75(3) 7 38_444 ?
Ca1 Al1 Ca2 7.30(8) 38_444 38_444 ?
Ca1 Al1 Ca2 65.37(8) 21_453 38_444 ?
Ca2 Al1 Ca2 67.91(5) 7 38_444 ?
O2 Al1 Ca2 139.84(3) . 21_453 ?
O1 Al1 Ca2 102.26(9) 8_354 21_453 ?
O1 Al1 Ca2 60.20(11) 38_444 21_453 ?
O1 Al1 Ca2 41.48(11) 21_453 21_453 ?
Ca1 Al1 Ca2 65.37(8) 7 21_453 ?
Ca1 Al1 Ca2 73.75(3) 38_444 21_453 ?
Ca1 Al1 Ca2 7.30(8) 21_453 21_453 ?
Ca2 Al1 Ca2 67.91(5) 7 21_453 ?
Ca2 Al1 Ca2 67.91(5) 38_444 21_453 ?
O2 Al1 Ca2 40.13(7) . 17_564 ?
O1 Al1 Ca2 119.97(12) 8_354 17_564 ?
O1 Al1 Ca2 77.73(7) 38_444 17_564 ?
O1 Al1 Ca2 138.34(13) 21_453 17_564 ?
Ca1 Al1 Ca2 167.51(11) 7 17_564 ?
Ca1 Al1 Ca2 103.65(10) 38_444 17_564 ?
Ca1 Al1 Ca2 118.48(5) 21_453 17_564 ?
Ca2 Al1 Ca2 161.4(2) 7 17_564 ?
Ca2 Al1 Ca2 103.17(10) 38_444 17_564 ?
Ca2 Al1 Ca2 125.26(13) 21_453 17_564 ?
O2 Al1 Ca2 40.13(7) . 9_465 ?
O1 Al1 Ca2 138.34(13) 8_354 9_465 ?
O1 Al1 Ca2 119.97(12) 38_444 9_465 ?
O1 Al1 Ca2 77.73(7) 21_453 9_465 ?
Ca1 Al1 Ca2 118.48(5) 7 9_465 ?
Ca1 Al1 Ca2 167.51(11) 38_444 9_465 ?
Ca1 Al1 Ca2 103.65(10) 21_453 9_465 ?
Ca2 Al1 Ca2 125.26(13) 7 9_465 ?
Ca2 Al1 Ca2 161.4(2) 38_444 9_465 ?
Ca2 Al1 Ca2 103.17(10) 21_453 9_465 ?
Ca2 Al1 Ca2 67.86(11) 17_564 9_465 ?
O1 Al2 O1 111.94(7) 31 . ?
O1 Al2 O1 104.64(14) 31 29_355 ?
O1 Al2 O1 111.94(7) . 29_355 ?
O1 Al2 O1 111.94(7) 31 3_575 ?
O1 Al2 O1 104.64(14) . 3_575 ?
O1 Al2 O1 111.94(7) 29_355 3_575 ?
O1 Al2 Ca1 52.32(7) 31 37_465 ?
O1 Al2 Ca1 127.68(7) . 37_465 ?
O1 Al2 Ca1 52.32(7) 29_355 37_465 ?
O1 Al2 Ca1 127.68(7) 3_575 37_465 ?
O1 Al2 Ca1 127.68(7) 31 9_465 ?
O1 Al2 Ca1 52.32(7) . 9_465 ?
O1 Al2 Ca1 127.68(7) 29_355 9_465 ?
O1 Al2 Ca1 52.32(7) 3_575 9_465 ?
Ca1 Al2 Ca1 180.0 37_465 9_465 ?
O1 Al2 Ca2 39.37(11) 31 31 ?
O1 Al2 Ca2 76.40(8) . 31 ?
O1 Al2 Ca2 104.02(10) 29_355 31 ?
O1 Al2 Ca2 140.00(12) 3_575 31 ?
Ca1 Al2 Ca2 64.265(14) 37_465 31 ?
Ca1 Al2 Ca2 115.735(15) 9_465 31 ?
O1 Al2 Ca2 140.00(12) 31 . ?
O1 Al2 Ca2 39.37(11) . . ?
O1 Al2 Ca2 76.40(8) 29_355 . ?
O1 Al2 Ca2 104.02(10) 3_575 . ?
Ca1 Al2 Ca2 115.735(14) 37_465 . ?
Ca1 Al2 Ca2 64.265(14) 9_465 . ?
Ca2 Al2 Ca2 100.867(11) 31 . ?
O1 Al2 Ca2 104.02(10) 31 29_355 ?
O1 Al2 Ca2 140.00(12) . 29_355 ?
O1 Al2 Ca2 39.37(11) 29_355 29_355 ?
O1 Al2 Ca2 76.40(8) 3_575 29_355 ?
Ca1 Al2 Ca2 64.265(14) 37_465 29_355 ?
Ca1 Al2 Ca2 115.735(15) 9_465 29_355 ?
Ca2 Al2 Ca2 128.53(3) 31 29_355 ?
Ca2 Al2 Ca2 100.867(11) . 29_355 ?
O1 Al2 Ca2 76.40(8) 31 3_575 ?
O1 Al2 Ca2 104.02(10) . 3_575 ?
O1 Al2 Ca2 140.00(12) 29_355 3_575 ?
O1 Al2 Ca2 39.37(11) 3_575 3_575 ?
Ca1 Al2 Ca2 115.735(14) 37_465 3_575 ?
Ca1 Al2 Ca2 64.265(14) 9_465 3_575 ?
Ca2 Al2 Ca2 100.867(10) 31 3_575 ?
Ca2 Al2 Ca2 128.53(3) . 3_575 ?
Ca2 Al2 Ca2 100.867(12) 29_355 3_575 ?
O1 Al2 Ca1 33.48(6) 31 31 ?
O1 Al2 Ca1 80.10(6) . 31 ?
O1 Al2 Ca1 108.97(7) 29_355 31 ?
O1 Al2 Ca1 132.92(6) 3_575 31 ?
Ca1 Al2 Ca1 65.394(4) 37_465 31 ?
Ca1 Al2 Ca1 114.606(5) 9_465 31 ?
Ca2 Al2 Ca1 7.55(10) 31 31 ?
Ca2 Al2 Ca1 107.36(10) . 31 ?
Ca2 Al2 Ca1 129.03(3) 29_355 31 ?
Ca2 Al2 Ca1 93.63(8) 3_575 31 ?
O1 Al2 Ca1 132.92(6) 31 . ?
O1 Al2 Ca1 33.48(6) . . ?
O1 Al2 Ca1 80.10(6) 29_355 . ?
O1 Al2 Ca1 108.97(7) 3_575 . ?
Ca1 Al2 Ca1 114.606(4) 37_465 . ?
Ca1 Al2 Ca1 65.394(4) 9_465 . ?
Ca2 Al2 Ca1 93.63(8) 31 . ?
Ca2 Al2 Ca1 7.55(10) . . ?
Ca2 Al2 Ca1 107.36(10) 29_355 . ?
Ca2 Al2 Ca1 129.03(3) 3_575 . ?
Ca1 Al2 Ca1 99.984(3) 31 . ?
Al1 O2 Ca2 111.73(13) . 17_564 ?
Al1 O2 Ca2 111.73(13) . 9_465 ?
Ca2 O2 Ca2 107.12(14) 17_564 9_465 ?
Al1 O2 Ca2 111.73(13) . . ?
Ca2 O2 Ca2 107.12(14) 17_564 . ?
Ca2 O2 Ca2 107.12(14) 9_465 . ?
Al1 O2 Ca1 118.51(7) . 17_564 ?
Ca2 O2 Ca1 11.62(14) 17_564 17_564 ?
Ca2 O2 Ca1 95.54(8) 9_465 17_564 ?
Ca2 O2 Ca1 110.66(19) . 17_564 ?
Al1 O2 Ca1 118.51(7) . 9_465 ?
Ca2 O2 Ca1 110.66(19) 17_564 9_465 ?
Ca2 O2 Ca1 11.62(14) 9_465 9_465 ?
Ca2 O2 Ca1 95.54(8) . 9_465 ?
Ca1 O2 Ca1 99.11(8) 17_564 9_465 ?
Al1 O2 Ca1 118.51(7) . . ?
Ca2 O2 Ca1 95.54(8) 17_564 . ?
Ca2 O2 Ca1 110.66(19) 9_465 . ?
Ca2 O2 Ca1 11.62(15) . . ?
Ca1 O2 Ca1 99.11(8) 17_564 . ?
Ca1 O2 Ca1 99.11(8) 9_465 . ?
Al2 O1 Al1 137.23(11) . 32_354 ?
Al2 O1 Ca1 122.39(9) . . ?
Al1 O1 Ca1 98.25(9) 32_354 . ?
Al2 O1 Ca2 112.92(16) . . ?
Al1 O1 Ca2 108.93(18) 32_354 . ?
Ca1 O1 Ca2 11.81(14) . . ?
Al2 O1 Ca1 94.61(9) . 9_465 ?
Al1 O1 Ca1 92.18(8) 32_354 9_465 ?
Ca1 O1 Ca1 97.88(7) . 9_465 ?
Ca2 O1 Ca1 92.22(11) . 9_465 ?
Al2 O1 Ca2 99.78(11) . 9_465 ?
Al1 O1 Ca2 88.35(8) 32_354 9_465 ?
Ca1 O1 Ca2 94.99(7) . 9_465 ?
Ca2 O1 Ca2 90.18(11) . 9_465 ?
Ca1 O1 Ca2 5.17(5) 9_465 9_465 ?
O3 Ca2 O3 42(4) 11_475 9_455 ?
O3 Ca2 O2 72(2) 11_475 2_575 ?
O3 Ca2 O2 106(2) 9_455 2_575 ?
O3 Ca2 O2 106(2) 11_475 . ?
O3 Ca2 O2 72(2) 9_455 . ?
O2 Ca2 O2 177.3(4) 2_575 . ?
O3 Ca2 O1 113(2) 11_475 . ?
O3 Ca2 O1 85(2) 9_455 . ?
O2 Ca2 O1 98.56(7) 2_575 . ?
O2 Ca2 O1 81.87(7) . . ?
O3 Ca2 O1 85(2) 11_475 2_575 ?
O3 Ca2 O1 113(2) 9_455 2_575 ?
O2 Ca2 O1 81.87(7) 2_575 2_575 ?
O2 Ca2 O1 98.56(7) . 2_575 ?
O1 Ca2 O1 162.2(4) . 2_575 ?
O3 Ca2 O3 26(3) 11_475 7_556 ?
O3 Ca2 O3 26(3) 9_455 7_556 ?
O2 Ca2 O3 97.3(18) 2_575 7_556 ?
O2 Ca2 O3 80.1(18) . 7_556 ?
O1 Ca2 O3 109.8(16) . 7_556 ?
O1 Ca2 O3 87.8(15) 2_575 7_556 ?
O3 Ca2 O3 26(3) 11_475 30_553 ?
O3 Ca2 O3 26(3) 9_455 30_553 ?
O2 Ca2 O3 80.1(18) 2_575 30_553 ?
O2 Ca2 O3 97.3(18) . 30_553 ?
O1 Ca2 O3 87.8(15) . 30_553 ?
O1 Ca2 O3 109.8(16) 2_575 30_553 ?
O3 Ca2 O3 30(3) 7_556 30_553 ?
O3 Ca2 O1 131(2) 11_475 44_456 ?
O3 Ca2 O1 172(2) 9_455 44_456 ?
O2 Ca2 O1 70.58(13) 2_575 44_456 ?
O2 Ca2 O1 112.0(2) . 44_456 ?
O1 Ca2 O1 102.4(2) . 44_456 ?
O1 Ca2 O1 60.82(14) 2_575 44_456 ?
O3 Ca2 O1 147.1(16) 7_556 44_456 ?
O3 Ca2 O1 150.0(18) 30_553 44_456 ?
O3 Ca2 O1 172(2) 11_475 17_564 ?
O3 Ca2 O1 131(2) 9_455 17_564 ?
O2 Ca2 O1 112.0(2) 2_575 17_564 ?
O2 Ca2 O1 70.58(13) . 17_564 ?
O1 Ca2 O1 60.82(14) . 17_564 ?
O1 Ca2 O1 102.4(2) 2_575 17_564 ?
O3 Ca2 O1 150.0(18) 7_556 17_564 ?
O3 Ca2 O1 147.1(16) 30_553 17_564 ?
O1 Ca2 O1 55.79(15) 44_456 17_564 ?
O3 Ca2 Al1 142(2) 11_475 32_354 ?
O3 Ca2 Al1 107(2) 9_455 32_354 ?
O2 Ca2 Al1 110.07(13) 2_575 32_354 ?
O2 Ca2 Al1 71.57(10) . 32_354 ?
O1 Ca2 Al1 29.59(8) . 32_354 ?
O1 Ca2 Al1 133.8(3) 2_575 32_354 ?
O3 Ca2 Al1 131.7(16) 7_556 32_354 ?
O3 Ca2 Al1 116.2(16) 30_553 32_354 ?
O1 Ca2 Al1 80.78(16) 44_456 32_354 ?
O1 Ca2 Al1 31.45(5) 17_564 32_354 ?
O3 Ca2 Al1 107(2) 11_475 5_455 ?
O3 Ca2 Al1 142(2) 9_455 5_455 ?
O2 Ca2 Al1 71.57(10) 2_575 5_455 ?
O2 Ca2 Al1 110.07(13) . 5_455 ?
O1 Ca2 Al1 133.8(3) . 5_455 ?
O1 Ca2 Al1 29.59(8) 2_575 5_455 ?
O3 Ca2 Al1 116.2(15) 7_556 5_455 ?
O3 Ca2 Al1 131.7(16) 30_553 5_455 ?
O1 Ca2 Al1 31.45(5) 44_456 5_455 ?
O1 Ca2 Al1 80.78(16) 17_564 5_455 ?
Al1 Ca2 Al1 110.0(2) 32_354 5_455 ?
O3 O3 O3 69(7) 13_466 40_565 ?
O3 O3 O3 55(3) 13_466 28_546 ?
O3 O3 O3 55(3) 40_565 28_546 ?
O3 O3 Ca2 111(7) 13_466 17_565 ?
O3 O3 Ca2 111(7) 40_565 17_565 ?
O3 O3 Ca2 69(2) 28_546 17_565 ?
O3 O3 Ca1 114(7) 13_466 17_565 ?
O3 O3 Ca1 114(7) 40_565 17_565 ?
O3 O3 Ca1 73.1(18) 28_546 17_565 ?
Ca2 O3 Ca1 3.9(4) 17_565 17_565 ?
O3 O3 Ca2 43(6) 13_466 5_456 ?
O3 O3 Ca2 43(6) 40_565 5_456 ?
O3 O3 Ca2 74.8(16) 28_546 5_456 ?
Ca2 O3 Ca2 144(4) 17_565 5_456 ?
Ca1 O3 Ca2 148(3) 17_565 5_456 ?
O3 O3 Ca1 132(7) 13_466 1_556 ?
O3 O3 Ca1 146(7) 40_565 1_556 ?
O3 O3 Ca1 156(3) 28_546 1_556 ?
Ca2 O3 Ca1 88(3) 17_565 1_556 ?
Ca1 O3 Ca1 84(2) 17_565 1_556 ?
Ca2 O3 Ca1 127(3) 5_456 1_556 ?

loop_
_geom_bond_atom_site_label_1
_geom_bond_atom_site_label_2
_geom_bond_distance
_geom_bond_site_symmetry_2
_geom_bond_publ_flag
Ca1 O1 2.3502(17) . ?
Ca1 O1 2.3502(17) 2_575 ?
Ca1 O2 2.4165(15) 2_575 ?
Ca1 O2 2.4165(15) . ?
Ca1 O1 2.526(2) 44_456 ?
Ca1 O1 2.526(2) 17_564 ?
Ca1 O3 2.53(8) 11_475 ?
Ca1 O3 2.53(8) 9_455 ?
Ca1 O3 2.93(8) 2_576 ?
Ca1 O3 2.93(8) 1_554 ?
Ca1 Al1 3.1392(11) 32_354 ?
Ca1 Al1 3.1392(11) 5_455 ?
Al1 O2 1.723(3) . ?
Al1 O1 1.7709(18) 8_354 ?
Al1 O1 1.7709(18) 38_444 ?
Al1 O1 1.7709(18) 21_453 ?
Al1 Ca1 3.1392(11) 7 ?
Al1 Ca1 3.1392(11) 38_444 ?
Al1 Ca1 3.1392(11) 21_453 ?
Al1 Ca2 3.393(4) 7 ?
Al1 Ca2 3.393(4) 38_444 ?
Al1 Ca2 3.393(4) 21_453 ?
Al1 Ca2 3.395(2) 17_564 ?
Al1 Ca2 3.395(2) 9_465 ?
Al2 O1 1.7413(18) 31 ?
Al2 O1 1.7413(18) . ?
Al2 O1 1.7413(18) 29_355 ?
Al2 O1 1.7413(18) 3_575 ?
Al2 Ca1 3.1807(16) 37_465 ?
Al2 Ca1 3.1807(16) 9_465 ?
Al2 Ca2 3.4495(18) 31 ?
Al2 Ca2 3.4495(17) . ?
Al2 Ca2 3.4495(18) 29_355 ?
Al2 Ca2 3.4495(17) 3_575 ?
Al2 Ca1 3.5972(6) 31 ?
O2 Ca2 2.3555(11) 17_564 ?
O2 Ca2 2.3555(11) 9_465 ?
O2 Ca2 2.3555(11) . ?
O2 Ca1 2.4165(15) 17_564 ?
O2 Ca1 2.4165(15) 9_465 ?
O1 Al1 1.7709(18) 32_354 ?
O1 Ca2 2.376(2) . ?
O1 Ca1 2.526(2) 9_465 ?
O1 Ca2 2.945(7) 9_465 ?
Ca2 O3 2.07(8) 11_475 ?
Ca2 O3 2.07(8) 9_455 ?
Ca2 O2 2.3555(11) 2_575 ?
Ca2 O1 2.376(2) 2_575 ?
Ca2 O3 2.81(8) 7_556 ?
Ca2 O3 2.81(8) 30_553 ?
Ca2 O1 2.945(7) 44_456 ?
Ca2 O1 2.945(7) 17_564 ?
Ca2 Al1 3.393(4) 32_354 ?
Ca2 Al1 3.393(4) 5_455 ?
O3 O3 1.30(13) 13_466 ?
O3 O3 1.30(13) 40_565 ?
O3 O3 1.47(16) 28_546 ?
O3 Ca2 2.07(8) 17_565 ?
O3 Ca1 2.53(8) 17_565 ?
O3 Ca2 2.81(8) 5_456 ?
O3 Ca1 2.93(8) 1_556 ?

loop_
_geom_torsion_atom_site_label_1
_geom_torsion_atom_site_label_2
_geom_torsion_atom_site_label_3
_geom_torsion_atom_site_label_4
_geom_torsion
_geom_torsion_site_symmetry_1
_geom_torsion_site_symmetry_2
_geom_torsion_site_symmetry_3
_geom_torsion_site_symmetry_4
_geom_torsion_publ_flag
O1 Ca1 Al2 O1 -61.2(2) . . . 31 ?
O1 Ca1 Al2 O1 126.28(17) 2_575 . . 31 ?
O2 Ca1 Al2 O1 80.42(10) 2_575 . . 31 ?
O2 Ca1 Al2 O1 -123.94(11) . . . 31 ?
O1 Ca1 Al2 O1 15.04(13) 44_456 . . 31 ?
O1 Ca1 Al2 O1 -46.24(9) 17_564 . . 31 ?
O3 Ca1 Al2 O1 145.5(18) 11_475 . . 31 ?
O3 Ca1 Al2 O1 178(2) 9_455 . . 31 ?
O3 Ca1 Al2 O1 22(2) 2_576 . . 31 ?
O3 Ca1 Al2 O1 -95(3) 1_554 . . 31 ?
Al1 Ca1 Al2 O1 -52.05(10) 32_354 . . 31 ?
Al1 Ca1 Al2 O1 52.07(14) 5_455 . . 31 ?
O1 Ca1 Al2 O1 -172.48(15) 2_575 . . . ?
O2 Ca1 Al2 O1 141.65(14) 2_575 . . . ?
O2 Ca1 Al2 O1 -62.70(13) . . . . ?
O1 Ca1 Al2 O1 76.27(13) 44_456 . . . ?
O1 Ca1 Al2 O1 15.00(14) 17_564 . . . ?
O3 Ca1 Al2 O1 -153.3(18) 11_475 . . . ?
O3 Ca1 Al2 O1 -121(2) 9_455 . . . ?
O3 Ca1 Al2 O1 83(2) 2_576 . . . ?
O3 Ca1 Al2 O1 -34(3) 1_554 . . . ?
Al1 Ca1 Al2 O1 9.18(13) 32_354 . . . ?
Al1 Ca1 Al2 O1 113.31(17) 5_455 . . . ?
O1 Ca1 Al2 O1 -162.07(9) . . . 29_355 ?
O1 Ca1 Al2 O1 25.45(10) 2_575 . . 29_355 ?
O2 Ca1 Al2 O1 -20.42(7) 2_575 . . 29_355 ?
O2 Ca1 Al2 O1 135.22(9) . . . 29_355 ?
O1 Ca1 Al2 O1 -85.80(7) 44_456 . . 29_355 ?
O1 Ca1 Al2 O1 -147.08(9) 17_564 . . 29_355 ?
O3 Ca1 Al2 O1 44.6(18) 11_475 . . 29_355 ?
O3 Ca1 Al2 O1 77(2) 9_455 . . 29_355 ?
O3 Ca1 Al2 O1 -79(2) 2_576 . . 29_355 ?
O3 Ca1 Al2 O1 164(3) 1_554 . . 29_355 ?
Al1 Ca1 Al2 O1 -152.89(7) 32_354 . . 29_355 ?
Al1 Ca1 Al2 O1 -48.77(11) 5_455 . . 29_355 ?
O1 Ca1 Al2 O1 87.99(18) . . . 3_575 ?
O1 Ca1 Al2 O1 -84.49(12) 2_575 . . 3_575 ?
O2 Ca1 Al2 O1 -130.36(7) 2_575 . . 3_575 ?
O2 Ca1 Al2 O1 25.28(9) . . . 3_575 ?
O1 Ca1 Al2 O1 164.26(8) 44_456 . . 3_575 ?
O1 Ca1 Al2 O1 102.98(9) 17_564 . . 3_575 ?
O3 Ca1 Al2 O1 -65.3(18) 11_475 . . 3_575 ?
O3 Ca1 Al2 O1 -33(2) 9_455 . . 3_575 ?
O3 Ca1 Al2 O1 171(2) 2_576 . . 3_575 ?
O3 Ca1 Al2 O1 54(3) 1_554 . . 3_575 ?
Al1 Ca1 Al2 O1 97.17(7) 32_354 . . 3_575 ?
Al1 Ca1 Al2 O1 -158.71(11) 5_455 . . 3_575 ?
O1 Ca1 Al2 Ca1 -121.75(12) . . . 37_465 ?
O1 Ca1 Al2 Ca1 65.77(12) 2_575 . . 37_465 ?
O2 Ca1 Al2 Ca1 19.90(4) 2_575 . . 37_465 ?
O2 Ca1 Al2 Ca1 175.54(6) . . . 37_465 ?
O1 Ca1 Al2 Ca1 -45.48(6) 44_456 . . 37_465 ?
O1 Ca1 Al2 Ca1 -106.75(4) 17_564 . . 37_465 ?
O3 Ca1 Al2 Ca1 85.0(18) 11_475 . . 37_465 ?
O3 Ca1 Al2 Ca1 117(2) 9_455 . . 37_465 ?
O3 Ca1 Al2 Ca1 -39(2) 2_576 . . 37_465 ?
O3 Ca1 Al2 Ca1 -156(3) 1_554 . . 37_465 ?
Al1 Ca1 Al2 Ca1 -112.570(17) 32_354 . . 37_465 ?
Al1 Ca1 Al2 Ca1 -8.45(10) 5_455 . . 37_465 ?
O1 Ca1 Al2 Ca1 58.25(13) . . . 9_465 ?
O1 Ca1 Al2 Ca1 -114.23(12) 2_575 . . 9_465 ?
O2 Ca1 Al2 Ca1 -160.10(4) 2_575 . . 9_465 ?
O2 Ca1 Al2 Ca1 -4.46(6) . . . 9_465 ?
O1 Ca1 Al2 Ca1 134.52(6) 44_456 . . 9_465 ?
O1 Ca1 Al2 Ca1 73.25(4) 17_564 . . 9_465 ?
O3 Ca1 Al2 Ca1 -95.0(18) 11_475 . . 9_465 ?
O3 Ca1 Al2 Ca1 -63(2) 9_455 . . 9_465 ?
O3 Ca1 Al2 Ca1 141(2) 2_576 . . 9_465 ?
O3 Ca1 Al2 Ca1 24(3) 1_554 . . 9_465 ?
Al1 Ca1 Al2 Ca1 67.430(17) 32_354 . . 9_465 ?
Al1 Ca1 Al2 Ca1 171.55(10) 5_455 . . 9_465 ?
O1 Ca1 Al2 Ca2 -58.46(14) . . . 31 ?
O1 Ca1 Al2 Ca2 129.06(15) 2_575 . . 31 ?
O2 Ca1 Al2 Ca2 83.19(9) 2_575 . . 31 ?
O2 Ca1 Al2 Ca2 -121.17(7) . . . 31 ?
O1 Ca1 Al2 Ca2 17.81(10) 44_456 . . 31 ?
O1 Ca1 Al2 Ca2 -43.46(6) 17_564 . . 31 ?
O3 Ca1 Al2 Ca2 148.3(18) 11_475 . . 31 ?
O3 Ca1 Al2 Ca2 -179(2) 9_455 . . 31 ?
O3 Ca1 Al2 Ca2 24(2) 2_576 . . 31 ?
O3 Ca1 Al2 Ca2 -92(3) 1_554 . . 31 ?
Al1 Ca1 Al2 Ca2 -49.28(6) 32_354 . . 31 ?
Al1 Ca1 Al2 Ca2 54.84(15) 5_455 . . 31 ?
O1 Ca1 Al2 Ca2 137.91(13) . . . . ?
O1 Ca1 Al2 Ca2 -34.57(11) 2_575 . . . ?
O2 Ca1 Al2 Ca2 -80.44(3) 2_575 . . . ?
O2 Ca1 Al2 Ca2 75.20(6) . . . . ?
O1 Ca1 Al2 Ca2 -145.82(6) 44_456 . . . ?
O1 Ca1 Al2 Ca2 152.91(4) 17_564 . . . ?
O3 Ca1 Al2 Ca2 -15.4(18) 11_475 . . . ?
O3 Ca1 Al2 Ca2 17(2) 9_455 . . . ?
O3 Ca1 Al2 Ca2 -139(2) 2_576 . . . ?
O3 Ca1 Al2 Ca2 104(3) 1_554 . . . ?
Al1 Ca1 Al2 Ca2 147.090(19) 32_354 . . . ?
Al1 Ca1 Al2 Ca2 -108.79(9) 5_455 . . . ?
O1 Ca1 Al2 Ca2 169.18(13) . . . 29_355 ?
O1 Ca1 Al2 Ca2 -3.30(13) 2_575 . . 29_355 ?
O2 Ca1 Al2 Ca2 -49.17(6) 2_575 . . 29_355 ?
O2 Ca1 Al2 Ca2 106.47(6) . . . 29_355 ?
O1 Ca1 Al2 Ca2 -114.55(8) 44_456 . . 29_355 ?
O1 Ca1 Al2 Ca2 -175.82(4) 17_564 . . 29_355 ?
O3 Ca1 Al2 Ca2 15.9(18) 11_475 . . 29_355 ?
O3 Ca1 Al2 Ca2 48(2) 9_455 . . 29_355 ?
O3 Ca1 Al2 Ca2 -108(2) 2_576 . . 29_355 ?
O3 Ca1 Al2 Ca2 135(3) 1_554 . . 29_355 ?
Al1 Ca1 Al2 Ca2 178.36(3) 32_354 . . 29_355 ?
Al1 Ca1 Al2 Ca2 -77.52(12) 5_455 . . 29_355 ?
O1 Ca1 Al2 Ca2 48.67(17) . . . 3_575 ?
O1 Ca1 Al2 Ca2 -123.8(2) 2_575 . . 3_575 ?
O2 Ca1 Al2 Ca2 -169.68(15) 2_575 . . 3_575 ?
O2 Ca1 Al2 Ca2 -14.03(12) . . . 3_575 ?
O1 Ca1 Al2 Ca2 124.94(16) 44_456 . . 3_575 ?
O1 Ca1 Al2 Ca2 63.67(12) 17_564 . . 3_575 ?
O3 Ca1 Al2 Ca2 -104.6(18) 11_475 . . 3_575 ?
O3 Ca1 Al2 Ca2 -72(2) 9_455 . . 3_575 ?
O3 Ca1 Al2 Ca2 132(2) 2_576 . . 3_575 ?
O3 Ca1 Al2 Ca2 15(3) 1_554 . . 3_575 ?
Al1 Ca1 Al2 Ca2 57.85(12) 32_354 . . 3_575 ?
Al1 Ca1 Al2 Ca2 162.0(2) 5_455 . . 3_575 ?
O1 Ca1 Al2 Ca1 -54.36(12) . . . 31 ?
O1 Ca1 Al2 Ca1 133.16(12) 2_575 . . 31 ?
O2 Ca1 Al2 Ca1 87.30(5) 2_575 . . 31 ?
O2 Ca1 Al2 Ca1 -117.06(6) . . . 31 ?
O1 Ca1 Al2 Ca1 21.92(7) 44_456 . . 31 ?
O1 Ca1 Al2 Ca1 -39.36(4) 17_564 . . 31 ?
O3 Ca1 Al2 Ca1 152.4(18) 11_475 . . 31 ?
O3 Ca1 Al2 Ca1 -175(2) 9_455 . . 31 ?
O3 Ca1 Al2 Ca1 28(2) 2_576 . . 31 ?
O3 Ca1 Al2 Ca1 -88(3) 1_554 . . 31 ?
Al1 Ca1 Al2 Ca1 -45.176(17) 32_354 . . 31 ?
Al1 Ca1 Al2 Ca1 58.95(11) 5_455 . . 31 ?
O1 Al1 O2 Ca2 105.61(17) 8_354 . . 17_564 ?
O1 Al1 O2 Ca2 -14.39(17) 38_444 . . 17_564 ?
O1 Al1 O2 Ca2 -134.39(17) 21_453 . . 17_564 ?
Ca1 Al1 O2 Ca2 161.40(18) 7 . . 17_564 ?
Ca1 Al1 O2 Ca2 41.40(18) 38_444 . . 17_564 ?
Ca1 Al1 O2 Ca2 -78.60(18) 21_453 . . 17_564 ?
Ca2 Al1 O2 Ca2 151.0(3) 7 . . 17_564 ?
Ca2 Al1 O2 Ca2 31.0(3) 38_444 . . 17_564 ?
Ca2 Al1 O2 Ca2 -89.0(3) 21_453 . . 17_564 ?
Ca2 Al1 O2 Ca2 -120.0 9_465 . . 17_564 ?
O1 Al1 O2 Ca2 -134.39(17) 8_354 . . 9_465 ?
O1 Al1 O2 Ca2 105.61(17) 38_444 . . 9_465 ?
O1 Al1 O2 Ca2 -14.39(17) 21_453 . . 9_465 ?
Ca1 Al1 O2 Ca2 -78.60(18) 7 . . 9_465 ?
Ca1 Al1 O2 Ca2 161.40(18) 38_444 . . 9_465 ?
Ca1 Al1 O2 Ca2 41.40(18) 21_453 . . 9_465 ?
Ca2 Al1 O2 Ca2 -89.0(3) 7 . . 9_465 ?
Ca2 Al1 O2 Ca2 151.0(3) 38_444 . . 9_465 ?
Ca2 Al1 O2 Ca2 31.0(3) 21_453 . . 9_465 ?
Ca2 Al1 O2 Ca2 120.0 17_564 . . 9_465 ?
O1 Al1 O2 Ca2 -14.39(17) 8_354 . . . ?
O1 Al1 O2 Ca2 -134.39(17) 38_444 . . . ?
O1 Al1 O2 Ca2 105.61(17) 21_453 . . . ?
Ca1 Al1 O2 Ca2 41.40(18) 7 . . . ?
Ca1 Al1 O2 Ca2 -78.60(18) 38_444 . . . ?
Ca1 Al1 O2 Ca2 161.40(18) 21_453 . . . ?
Ca2 Al1 O2 Ca2 31.0(3) 7 . . . ?
Ca2 Al1 O2 Ca2 -89.0(3) 38_444 . . . ?
Ca2 Al1 O2 Ca2 151.0(3) 21_453 . . . ?
Ca2 Al1 O2 Ca2 -120.0 17_564 . . . ?
Ca2 Al1 O2 Ca2 120.0 9_465 . . . ?
O1 Al1 O2 Ca1 116.05(8) 8_354 . . 17_564 ?
O1 Al1 O2 Ca1 -3.95(8) 38_444 . . 17_564 ?
O1 Al1 O2 Ca1 -123.95(8) 21_453 . . 17_564 ?
Ca1 Al1 O2 Ca1 171.84(7) 7 . . 17_564 ?
Ca1 Al1 O2 Ca1 51.84(7) 38_444 . . 17_564 ?
Ca1 Al1 O2 Ca1 -68.16(7) 21_453 . . 17_564 ?
Ca2 Al1 O2 Ca1 161.40(18) 7 . . 17_564 ?
Ca2 Al1 O2 Ca1 41.40(18) 38_444 . . 17_564 ?
Ca2 Al1 O2 Ca1 -78.60(18) 21_453 . . 17_564 ?
Ca2 Al1 O2 Ca1 10.44(12) 17_564 . . 17_564 ?
Ca2 Al1 O2 Ca1 -109.56(12) 9_465 . . 17_564 ?
O1 Al1 O2 Ca1 -123.95(8) 8_354 . . 9_465 ?
O1 Al1 O2 Ca1 116.05(8) 38_444 . . 9_465 ?
O1 Al1 O2 Ca1 -3.95(8) 21_453 . . 9_465 ?
Ca1 Al1 O2 Ca1 -68.16(7) 7 . . 9_465 ?
Ca1 Al1 O2 Ca1 171.84(7) 38_444 . . 9_465 ?
Ca1 Al1 O2 Ca1 51.84(7) 21_453 . . 9_465 ?
Ca2 Al1 O2 Ca1 -78.60(18) 7 . . 9_465 ?
Ca2 Al1 O2 Ca1 161.40(18) 38_444 . . 9_465 ?
Ca2 Al1 O2 Ca1 41.40(18) 21_453 . . 9_465 ?
Ca2 Al1 O2 Ca1 130.44(12) 17_564 . . 9_465 ?
Ca2 Al1 O2 Ca1 10.44(12) 9_465 . . 9_465 ?
O1 Al1 O2 Ca1 -3.95(8) 8_354 . . . ?
O1 Al1 O2 Ca1 -123.95(8) 38_444 . . . ?
O1 Al1 O2 Ca1 116.05(8) 21_453 . . . ?
Ca1 Al1 O2 Ca1 51.84(7) 7 . . . ?
Ca1 Al1 O2 Ca1 -68.16(7) 38_444 . . . ?
Ca1 Al1 O2 Ca1 171.84(7) 21_453 . . . ?
Ca2 Al1 O2 Ca1 41.40(18) 7 . . . ?
Ca2 Al1 O2 Ca1 -78.60(18) 38_444 . . . ?
Ca2 Al1 O2 Ca1 161.40(18) 21_453 . . . ?
Ca2 Al1 O2 Ca1 -109.56(12) 17_564 . . . ?
Ca2 Al1 O2 Ca1 130.44(12) 9_465 . . . ?
O1 Ca1 O2 Al1 -145.74(5) . . . . ?
O1 Ca1 O2 Al1 28.54(8) 2_575 . . . ?
O2 Ca1 O2 Al1 -56.69(2) 2_575 . . . ?
O1 Ca1 O2 Al1 97.03(9) 44_456 . . . ?
O1 Ca1 O2 Al1 144.77(4) 17_564 . . . ?
O3 Ca1 O2 Al1 -47.2(19) 11_475 . . . ?
O3 Ca1 O2 Al1 -67(2) 9_455 . . . ?
O3 Ca1 O2 Al1 -170(2) 2_576 . . . ?
O3 Ca1 O2 Al1 75.2(18) 1_554 . . . ?
Al1 Ca1 O2 Al1 180.0 32_354 . . . ?
Al1 Ca1 O2 Al1 57.99(7) 5_455 . . . ?
O1 Ca1 O2 Ca2 95.83(16) . . . 17_564 ?
O1 Ca1 O2 Ca2 -89.9(2) 2_575 . . 17_564 ?
O2 Ca1 O2 Ca2 -175.12(18) 2_575 . . 17_564 ?
O1 Ca1 O2 Ca2 -21.4(2) 44_456 . . 17_564 ?
O1 Ca1 O2 Ca2 26.34(17) 17_564 . . 17_564 ?
O3 Ca1 O2 Ca2 -165.6(19) 11_475 . . 17_564 ?
O3 Ca1 O2 Ca2 174(2) 9_455 . . 17_564 ?
O3 Ca1 O2 Ca2 72(2) 2_576 . . 17_564 ?
O3 Ca1 O2 Ca2 -43.2(18) 1_554 . . 17_564 ?
Al1 Ca1 O2 Ca2 61.57(16) 32_354 . . 17_564 ?
Al1 Ca1 O2 Ca2 -60.4(2) 5_455 . . 17_564 ?
O1 Ca1 O2 Ca2 -14.82(8) . . . 9_465 ?
O1 Ca1 O2 Ca2 159.47(10) 2_575 . . 9_465 ?
O2 Ca1 O2 Ca2 74.23(6) 2_575 . . 9_465 ?
O1 Ca1 O2 Ca2 -132.04(7) 44_456 . . 9_465 ?
O1 Ca1 O2 Ca2 -84.31(9) 17_564 . . 9_465 ?
O3 Ca1 O2 Ca2 83.8(19) 11_475 . . 9_465 ?
O3 Ca1 O2 Ca2 64(2) 9_455 . . 9_465 ?
O3 Ca1 O2 Ca2 -39(2) 2_576 . . 9_465 ?
O3 Ca1 O2 Ca2 -153.9(18) 1_554 . . 9_465 ?
Al1 Ca1 O2 Ca2 -49.08(7) 32_354 . . 9_465 ?
Al1 Ca1 O2 Ca2 -171.08(7) 5_455 . . 9_465 ?
O1 Ca1 O2 Ca2 -89.05(6) . . . . ?
O1 Ca1 O2 Ca2 85.24(6) 2_575 . . . ?
O2 Ca1 O2 Ca2 0.0 2_575 . . . ?
O1 Ca1 O2 Ca2 153.73(7) 44_456 . . . ?
O1 Ca1 O2 Ca2 -158.54(5) 17_564 . . . ?
O3 Ca1 O2 Ca2 9.5(19) 11_475 . . . ?
O3 Ca1 O2 Ca2 -11(2) 9_455 . . . ?
O3 Ca1 O2 Ca2 -113(2) 2_576 . . . ?
O3 Ca1 O2 Ca2 131.9(18) 1_554 . . . ?
Al1 Ca1 O2 Ca2 -123.31(2) 32_354 . . . ?
Al1 Ca1 O2 Ca2 114.69(5) 5_455 . . . ?
O1 Ca1 O2 Ca1 84.68(8) . . . 17_564 ?
O1 Ca1 O2 Ca1 -101.03(11) 2_575 . . 17_564 ?
O2 Ca1 O2 Ca1 173.73(8) 2_575 . . 17_564 ?
O1 Ca1 O2 Ca1 -32.54(14) 44_456 . . 17_564 ?
O1 Ca1 O2 Ca1 15.19(6) 17_564 . . 17_564 ?
O3 Ca1 O2 Ca1 -176.7(19) 11_475 . . 17_564 ?
O3 Ca1 O2 Ca1 163(2) 9_455 . . 17_564 ?
O3 Ca1 O2 Ca1 60(2) 2_576 . . 17_564 ?
O3 Ca1 O2 Ca1 -54.4(18) 1_554 . . 17_564 ?
Al1 Ca1 O2 Ca1 50.42(6) 32_354 . . 17_564 ?
Al1 Ca1 O2 Ca1 -71.58(12) 5_455 . . 17_564 ?
O1 Ca1 O2 Ca1 -16.17(7) . . . 9_465 ?
O1 Ca1 O2 Ca1 158.12(8) 2_575 . . 9_465 ?
O2 Ca1 O2 Ca1 72.88(5) 2_575 . . 9_465 ?
O1 Ca1 O2 Ca1 -133.39(6) 44_456 . . 9_465 ?
O1 Ca1 O2 Ca1 -85.66(8) 17_564 . . 9_465 ?
O3 Ca1 O2 Ca1 82.4(19) 11_475 . . 9_465 ?
O3 Ca1 O2 Ca1 62(2) 9_455 . . 9_465 ?
O3 Ca1 O2 Ca1 -40(2) 2_576 . . 9_465 ?
O3 Ca1 O2 Ca1 -155.2(18) 1_554 . . 9_465 ?
Al1 Ca1 O2 Ca1 -50.42(6) 32_354 . . 9_465 ?
Al1 Ca1 O2 Ca1 -172.43(5) 5_455 . . 9_465 ?
O1 Al2 O1 Al1 -23.20(15) 31 . . 32_354 ?
O1 Al2 O1 Al1 -140.3(2) 29_355 . . 32_354 ?
O1 Al2 O1 Al1 98.24(18) 3_575 . . 32_354 ?
Ca1 Al2 O1 Al1 -81.76(18) 37_465 . . 32_354 ?
Ca1 Al2 O1 Al1 98.24(18) 9_465 . . 32_354 ?
Ca2 Al2 O1 Al1 -40.47(19) 31 . . 32_354 ?
Ca2 Al2 O1 Al1 -167.4(3) . . . 32_354 ?
Ca2 Al2 O1 Al1 -175.59(11) 29_355 . . 32_354 ?
Ca2 Al2 O1 Al1 57.6(2) 3_575 . . 32_354 ?
Ca1 Al2 O1 Al1 -33.74(17) 31 . . 32_354 ?
Ca1 Al2 O1 Al1 -159.4(3) . . . 32_354 ?
O1 Al2 O1 Ca1 136.21(16) 31 . . . ?
O1 Al2 O1 Ca1 19.08(9) 29_355 . . . ?
O1 Al2 O1 Ca1 -102.36(12) 3_575 . . . ?
Ca1 Al2 O1 Ca1 77.64(12) 37_465 . . . ?
Ca1 Al2 O1 Ca1 -102.36(12) 9_465 . . . ?
Ca2 Al2 O1 Ca1 118.94(14) 31 . . . ?
Ca2 Al2 O1 Ca1 -7.98(9) . . . . ?
Ca2 Al2 O1 Ca1 -16.19(19) 29_355 . . . ?
Ca2 Al2 O1 Ca1 -143.04(12) 3_575 . . . ?
Ca1 Al2 O1 Ca1 125.66(11) 31 . . . ?
O1 Al2 O1 Ca2 144.19(17) 31 . . . ?
O1 Al2 O1 Ca2 27.06(12) 29_355 . . . ?
O1 Al2 O1 Ca2 -94.38(14) 3_575 . . . ?
Ca1 Al2 O1 Ca2 85.62(14) 37_465 . . . ?
Ca1 Al2 O1 Ca2 -94.38(14) 9_465 . . . ?
Ca2 Al2 O1 Ca2 126.92(10) 31 . . . ?
Ca2 Al2 O1 Ca2 -8.21(17) 29_355 . . . ?
Ca2 Al2 O1 Ca2 -135.06(7) 3_575 . . . ?
Ca1 Al2 O1 Ca2 133.64(13) 31 . . . ?
Ca1 Al2 O1 Ca2 7.98(9) . . . . ?
O1 Al2 O1 Ca1 -121.44(4) 31 . . 9_465 ?
O1 Al2 O1 Ca1 121.44(4) 29_355 . . 9_465 ?
O1 Al2 O1 Ca1 0.0 3_575 . . 9_465 ?
Ca1 Al2 O1 Ca1 180.0 37_465 . . 9_465 ?
Ca2 Al2 O1 Ca1 -138.71(12) 31 . . 9_465 ?
Ca2 Al2 O1 Ca1 94.38(14) . . . 9_465 ?
Ca2 Al2 O1 Ca1 86.17(12) 29_355 . . 9_465 ?
Ca2 Al2 O1 Ca1 -40.69(10) 3_575 . . 9_465 ?
Ca1 Al2 O1 Ca1 -131.98(5) 31 . . 9_465 ?
Ca1 Al2 O1 Ca1 102.36(12) . . . 9_465 ?
O1 Al2 O1 Ca2 -121.44(4) 31 . . 9_465 ?
O1 Al2 O1 Ca2 121.44(4) 29_355 . . 9_465 ?
O1 Al2 O1 Ca2 0.0 3_575 . . 9_465 ?
Ca1 Al2 O1 Ca2 180.0 37_465 . . 9_465 ?
Ca1 Al2 O1 Ca2 0.0 9_465 . . 9_465 ?
Ca2 Al2 O1 Ca2 -138.71(12) 31 . . 9_465 ?
Ca2 Al2 O1 Ca2 94.38(14) . . . 9_465 ?
Ca2 Al2 O1 Ca2 86.17(12) 29_355 . . 9_465 ?
Ca2 Al2 O1 Ca2 -40.69(10) 3_575 . . 9_465 ?
Ca1 Al2 O1 Ca2 -131.98(5) 31 . . 9_465 ?
Ca1 Al2 O1 Ca2 102.36(12) . . . 9_465 ?
O1 Ca1 O1 Al2 38.68(11) 2_575 . . . ?
O2 Ca1 O1 Al2 -37.82(14) 2_575 . . . ?
O2 Ca1 O1 Al2 115.99(12) . . . . ?
O1 Ca1 O1 Al2 -117.79(11) 44_456 . . . ?
O1 Ca1 O1 Al2 -163.82(14) 17_564 . . . ?
O3 Ca1 O1 Al2 26.3(18) 11_475 . . . ?
O3 Ca1 O1 Al2 51.3(18) 9_455 . . . ?
O3 Ca1 O1 Al2 -82.9(19) 2_576 . . . ?
O3 Ca1 O1 Al2 157.2(19) 1_554 . . . ?
Al1 Ca1 O1 Al2 -166.03(19) 32_354 . . . ?
Al1 Ca1 O1 Al2 -112.30(14) 5_455 . . . ?
O1 Ca1 O1 Al1 -155.29(8) 2_575 . . 32_354 ?
O2 Ca1 O1 Al1 128.21(9) 2_575 . . 32_354 ?
O2 Ca1 O1 Al1 -77.97(9) . . . 32_354 ?
O1 Ca1 O1 Al1 48.24(10) 44_456 . . 32_354 ?
O1 Ca1 O1 Al1 2.21(7) 17_564 . . 32_354 ?
O3 Ca1 O1 Al1 -167.7(18) 11_475 . . 32_354 ?
O3 Ca1 O1 Al1 -142.7(18) 9_455 . . 32_354 ?
O3 Ca1 O1 Al1 83.1(19) 2_576 . . 32_354 ?
O3 Ca1 O1 Al1 -36.8(19) 1_554 . . 32_354 ?
Al1 Ca1 O1 Al1 53.73(15) 5_455 . . 32_354 ?
O1 Ca1 O1 Ca2 0.0 2_575 . . . ?
O2 Ca1 O1 Ca2 -76.50(5) 2_575 . . . ?
O2 Ca1 O1 Ca2 77.32(5) . . . . ?
O1 Ca1 O1 Ca2 -156.47(5) 44_456 . . . ?
O1 Ca1 O1 Ca2 157.50(5) 17_564 . . . ?
O3 Ca1 O1 Ca2 -12.4(18) 11_475 . . . ?
O3 Ca1 O1 Ca2 12.6(18) 9_455 . . . ?
O3 Ca1 O1 Ca2 -121.6(19) 2_576 . . . ?
O3 Ca1 O1 Ca2 118.5(19) 1_554 . . . ?
Al1 Ca1 O1 Ca2 155.29(8) 32_354 . . . ?
Al1 Ca1 O1 Ca2 -150.98(10) 5_455 . . . ?
O1 Ca1 O1 Ca1 -61.92(5) 2_575 . . 9_465 ?
O2 Ca1 O1 Ca1 -138.42(8) 2_575 . . 9_465 ?
O2 Ca1 O1 Ca1 15.40(5) . . . 9_465 ?
O1 Ca1 O1 Ca1 141.61(7) 44_456 . . 9_465 ?
O1 Ca1 O1 Ca1 95.58(6) 17_564 . . 9_465 ?
O3 Ca1 O1 Ca1 -74.3(18) 11_475 . . 9_465 ?
O3 Ca1 O1 Ca1 -49.3(18) 9_455 . . 9_465 ?
O3 Ca1 O1 Ca1 176.5(19) 2_576 . . 9_465 ?
O3 Ca1 O1 Ca1 56.6(19) 1_554 . . 9_465 ?
Al1 Ca1 O1 Ca1 93.37(8) 32_354 . . 9_465 ?
Al1 Ca1 O1 Ca1 147.10(10) 5_455 . . 9_465 ?
O1 Ca1 O1 Ca2 -66.24(7) 2_575 . . 9_465 ?
O2 Ca1 O1 Ca2 -142.74(10) 2_575 . . 9_465 ?
O2 Ca1 O1 Ca2 11.08(6) . . . 9_465 ?
O1 Ca1 O1 Ca2 137.29(9) 44_456 . . 9_465 ?
O1 Ca1 O1 Ca2 91.26(7) 17_564 . . 9_465 ?
O3 Ca1 O1 Ca2 -78.6(18) 11_475 . . 9_465 ?
O3 Ca1 O1 Ca2 -53.6(18) 9_455 . . 9_465 ?
O3 Ca1 O1 Ca2 172.2(19) 2_576 . . 9_465 ?
O3 Ca1 O1 Ca2 52.2(19) 1_554 . . 9_465 ?
Al1 Ca1 O1 Ca2 89.05(9) 32_354 . . 9_465 ?
Al1 Ca1 O1 Ca2 142.78(13) 5_455 . . 9_465 ?
Al1 O2 Ca2 O3 -40(2) . . . 11_475 ?
Ca2 O2 Ca2 O3 -163(2) 17_564 . . 11_475 ?
Ca2 O2 Ca2 O3 83(2) 9_465 . . 11_475 ?
Ca1 O2 Ca2 O3 -174(2) 17_564 . . 11_475 ?
Ca1 O2 Ca2 O3 84(2) 9_465 . . 11_475 ?
Ca1 O2 Ca2 O3 -168(2) . . . 11_475 ?
Al1 O2 Ca2 O3 -65(2) . . . 9_455 ?
Ca2 O2 Ca2 O3 173(2) 17_564 . . 9_455 ?
Ca2 O2 Ca2 O3 58(2) 9_465 . . 9_455 ?
Ca1 O2 Ca2 O3 161(2) 17_564 . . 9_455 ?
Ca1 O2 Ca2 O3 59(2) 9_465 . . 9_455 ?
Ca1 O2 Ca2 O3 168(2) . . . 9_455 ?
Al1 O2 Ca2 O2 -52.24(6) . . . 2_575 ?
Ca2 O2 Ca2 O2 -174.92(19) 17_564 . . 2_575 ?
Ca2 O2 Ca2 O2 70.43(10) 9_465 . . 2_575 ?
Ca1 O2 Ca2 O2 173.38(8) 17_564 . . 2_575 ?
Ca1 O2 Ca2 O2 71.46(6) 9_465 . . 2_575 ?
Ca1 O2 Ca2 O2 180.001(2) . . . 2_575 ?
Al1 O2 Ca2 O1 -151.44(10) . . . . ?
Ca2 O2 Ca2 O1 85.89(10) 17_564 . . . ?
Ca2 O2 Ca2 O1 -28.8(2) 9_465 . . . ?
Ca1 O2 Ca2 O1 74.19(16) 17_564 . . . ?
Ca1 O2 Ca2 O1 -27.74(18) 9_465 . . . ?
Ca1 O2 Ca2 O1 80.81(16) . . . . ?
Al1 O2 Ca2 O1 46.6(3) . . . 2_575 ?
Ca2 O2 Ca2 O1 -76.1(4) 17_564 . . 2_575 ?
Ca2 O2 Ca2 O1 169.23(16) 9_465 . . 2_575 ?
Ca1 O2 Ca2 O1 -87.8(2) 17_564 . . 2_575 ?
Ca1 O2 Ca2 O1 170.3(2) 9_465 . . 2_575 ?
Ca1 O2 Ca2 O1 -81.2(2) . . . 2_575 ?
Al1 O2 Ca2 O3 -39.6(16) . . . 7_556 ?
Ca2 O2 Ca2 O3 -162.3(16) 17_564 . . 7_556 ?
Ca2 O2 Ca2 O3 83.0(15) 9_465 . . 7_556 ?
Ca1 O2 Ca2 O3 -174.0(16) 17_564 . . 7_556 ?
Ca1 O2 Ca2 O3 84.1(15) 9_465 . . 7_556 ?
Ca1 O2 Ca2 O3 -167.4(16) . . . 7_556 ?
Al1 O2 Ca2 O3 -64.8(15) . . . 30_553 ?
Ca2 O2 Ca2 O3 172.6(15) 17_564 . . 30_553 ?
Ca2 O2 Ca2 O3 57.9(16) 9_465 . . 30_553 ?
Ca1 O2 Ca2 O3 160.9(15) 17_564 . . 30_553 ?
Ca1 O2 Ca2 O3 58.9(16) 9_465 . . 30_553 ?
Ca1 O2 Ca2 O3 167.5(15) . . . 30_553 ?
Al1 O2 Ca2 O1 108.45(14) . . . 44_456 ?
Ca2 O2 Ca2 O1 -14.2(3) 17_564 . . 44_456 ?
Ca2 O2 Ca2 O1 -128.87(6) 9_465 . . 44_456 ?
Ca1 O2 Ca2 O1 -25.92(15) 17_564 . . 44_456 ?
Ca1 O2 Ca2 O1 -127.84(7) 9_465 . . 44_456 ?
Ca1 O2 Ca2 O1 -19.30(9) . . . 44_456 ?
Al1 O2 Ca2 O1 146.72(5) . . . 17_564 ?
Ca2 O2 Ca2 O1 24.04(16) 17_564 . . 17_564 ?
Ca2 O2 Ca2 O1 -90.61(14) 9_465 . . 17_564 ?
Ca1 O2 Ca2 O1 12.34(7) 17_564 . . 17_564 ?
Ca1 O2 Ca2 O1 -89.58(10) 9_465 . . 17_564 ?
Ca1 O2 Ca2 O1 18.96(5) . . . 17_564 ?
Al1 O2 Ca2 Al1 180.0 . . . 32_354 ?
Ca2 O2 Ca2 Al1 57.32(14) 17_564 . . 32_354 ?
Ca2 O2 Ca2 Al1 -57.32(14) 9_465 . . 32_354 ?
Ca1 O2 Ca2 Al1 45.63(8) 17_564 . . 32_354 ?
Ca1 O2 Ca2 Al1 -56.30(10) 9_465 . . 32_354 ?
Ca1 O2 Ca2 Al1 52.25(6) . . . 32_354 ?
Al1 O2 Ca2 Al1 74.8(2) . . . 5_455 ?
Ca2 O2 Ca2 Al1 -47.9(3) 17_564 . . 5_455 ?
Ca2 O2 Ca2 Al1 -162.57(10) 9_465 . . 5_455 ?
Ca1 O2 Ca2 Al1 -59.6(2) 17_564 . . 5_455 ?
Ca1 O2 Ca2 Al1 -161.54(14) 9_465 . . 5_455 ?
Ca1 O2 Ca2 Al1 -53.00(16) . . . 5_455 ?
Al2 O1 Ca2 O3 19(2) . . . 11_475 ?
Al1 O1 Ca2 O3 -170(2) 32_354 . . 11_475 ?
Ca1 O1 Ca2 O3 164(2) . . . 11_475 ?
Ca1 O1 Ca2 O3 -77(2) 9_465 . . 11_475 ?
Ca2 O1 Ca2 O3 -82(2) 9_465 . . 11_475 ?
Al2 O1 Ca2 O3 50(2) . . . 9_455 ?
Al1 O1 Ca2 O3 -139(2) 32_354 . . 9_455 ?
Ca1 O1 Ca2 O3 -165(2) . . . 9_455 ?
Ca1 O1 Ca2 O3 -46(2) 9_465 . . 9_455 ?
Ca2 O1 Ca2 O3 -51(2) 9_465 . . 9_455 ?
Al2 O1 Ca2 O2 -55.0(3) . . . 2_575 ?
Al1 O1 Ca2 O2 116.0(2) 32_354 . . 2_575 ?
Ca1 O1 Ca2 O2 90.0(2) . . . 2_575 ?
Ca1 O1 Ca2 O2 -151.0(2) 9_465 . . 2_575 ?
Ca2 O1 Ca2 O2 -155.7(3) 9_465 . . 2_575 ?
Al2 O1 Ca2 O2 122.29(15) . . . . ?
Al1 O1 Ca2 O2 -66.74(19) 32_354 . . . ?
Ca1 O1 Ca2 O2 -92.67(15) . . . . ?
Ca1 O1 Ca2 O2 26.33(15) 9_465 . . . ?
Ca2 O1 Ca2 O2 21.58(10) 9_465 . . . ?
Al2 O1 Ca2 O1 -145.05(11) . . . 2_575 ?
Al1 O1 Ca2 O1 25.93(8) 32_354 . . 2_575 ?
Ca1 O1 Ca2 O1 0.0 . . . 2_575 ?
Ca1 O1 Ca2 O1 119.00(5) 9_465 . . 2_575 ?
Ca2 O1 Ca2 O1 114.25(7) 9_465 . . 2_575 ?
Al2 O1 Ca2 O3 45.9(19) . . . 7_556 ?
Al1 O1 Ca2 O3 -143.1(19) 32_354 . . 7_556 ?
Ca1 O1 Ca2 O3 -169.0(19) . . . 7_556 ?
Ca1 O1 Ca2 O3 -50.0(19) 9_465 . . 7_556 ?
Ca2 O1 Ca2 O3 -54.8(19) 9_465 . . 7_556 ?
Al2 O1 Ca2 O3 24.6(18) . . . 30_553 ?
Al1 O1 Ca2 O3 -164.4(18) 32_354 . . 30_553 ?
Ca1 O1 Ca2 O3 169.7(18) . . . 30_553 ?
Ca1 O1 Ca2 O3 -71.3(18) 9_465 . . 30_553 ?
Ca2 O1 Ca2 O3 -76.1(18) 9_465 . . 30_553 ?
Al2 O1 Ca2 O1 -126.87(13) . . . 44_456 ?
Al1 O1 Ca2 O1 44.11(11) 32_354 . . 44_456 ?
Ca1 O1 Ca2 O1 18.17(7) . . . 44_456 ?
Ca1 O1 Ca2 O1 137.18(9) 9_465 . . 44_456 ?
Ca2 O1 Ca2 O1 132.42(13) 9_465 . . 44_456 ?
Al2 O1 Ca2 O1 -165.47(14) . . . 17_564 ?
Al1 O1 Ca2 O1 5.51(8) 32_354 . . 17_564 ?
Ca1 O1 Ca2 O1 -20.42(5) . . . 17_564 ?
Ca1 O1 Ca2 O1 98.58(5) 9_465 . . 17_564 ?
Ca2 O1 Ca2 O1 93.82(6) 9_465 . . 17_564 ?
Al2 O1 Ca2 Al1 -170.98(19) . . . 32_354 ?
Ca1 O1 Ca2 Al1 -25.93(8) . . . 32_354 ?
Ca1 O1 Ca2 Al1 93.07(10) 9_465 . . 32_354 ?
Ca2 O1 Ca2 Al1 88.31(12) 9_465 . . 32_354 ?
Al2 O1 Ca2 Al1 -127.64(16) . . . 5_455 ?
Al1 O1 Ca2 Al1 43.34(15) 32_354 . . 5_455 ?
Ca1 O1 Ca2 Al1 17.41(11) . . . 5_455 ?
Ca1 O1 Ca2 Al1 136.41(12) 9_465 . . 5_455 ?
Ca2 O1 Ca2 Al1 131.66(17) 9_465 . . 5_455 ?
